data_7032738
loop_
_publ_author_name
'Blundell, Toby J.'
'Hastings, Fiona R.'
'Gridley, Benjamin M.'
'Moxey, Graeme J.'
'Lewis, William'
'Blake, Alexander J.'
'Kays, Deborah L.'

_publ_section_title
;
 Ligand influences on homoleptic Group 12 m-terphenyl complexes.
;
_journal_issue 38
_journal_name_full 'Dalton transactions (Cambridge, England : 2003)'
_journal_page_first 14257
_journal_page_last 14264
_journal_paper_doi 10.1039/c4dt00647j
_journal_volume 43
_journal_year 2014
_chemical_formula_moiety 'C22 H21 I'
_chemical_formula_sum 'C22 H21 I'
_chemical_formula_weight 412.29
_chemical_name_systematic
; 
 ? 
;
_space_group_IT_number 62
_symmetry_cell_setting orthorhombic
_symmetry_space_group_name_Hall '-P 2ac 2n'
_symmetry_space_group_name_H-M 'P n m a'
_atom_sites_solution_hydrogens geom
_atom_sites_solution_primary direct
_atom_sites_solution_secondary difmap
_audit_creation_method SHELXL97
_cell_angle_alpha 90.00
_cell_angle_beta 90.00
_cell_angle_gamma 90.00
_cell_formula_units_Z 4
_cell_length_a 7.759(2)
_cell_length_b 27.311(8)
_cell_length_c 8.450(2)
_cell_measurement_reflns_used 8288
_cell_measurement_temperature 90(2)
_cell_measurement_theta_max 27.57
_cell_measurement_theta_min 2.52
_cell_volume 1790.6(8)
_computing_cell_refinement 'Bruker SAINT version 6.36A (Bruker, 2002)'
_computing_data_collection 'Bruker SMART version 5.625 (Bruker, 2001)'
_computing_data_reduction 'Bruker SAINT; SHELXTL (Sheldrick, 2008)'
_computing_publication_material 'enCIFer(Allen et al.,2004);PLATON(Spek,2003)'
_computing_structure_refinement 'SHELXL97 (Sheldrick, 2008)'
_computing_structure_solution 'SHELXS97 (Sheldrick, 2008)'
_diffrn_ambient_temperature 90(2)
_diffrn_detector_area_resol_mean 8.366
_diffrn_measured_fraction_theta_full 0.998
_diffrn_measured_fraction_theta_max 0.998
_diffrn_measurement_device_type 'Bruker SMART APEX CCD area detector'
_diffrn_measurement_method \w
_diffrn_radiation_monochromator graphite
_diffrn_radiation_source 'normal-focus sealed tube'
_diffrn_radiation_type MoK\a
_diffrn_radiation_wavelength 0.71073
_diffrn_reflns_av_R_equivalents 0.028
_diffrn_reflns_av_sigmaI/netI 0.022
_diffrn_reflns_limit_h_max 9
_diffrn_reflns_limit_h_min -9
_diffrn_reflns_limit_k_max 32
_diffrn_reflns_limit_k_min -24
_diffrn_reflns_limit_l_max 7
_diffrn_reflns_limit_l_min -10
_diffrn_reflns_number 7411
_diffrn_reflns_theta_full 25.00
_diffrn_reflns_theta_max 25.03
_diffrn_reflns_theta_min 2.98
_diffrn_standards_decay_% 0
_diffrn_standards_number 0
_exptl_absorpt_coefficient_mu 1.786
_exptl_absorpt_correction_T_max 0.397
_exptl_absorpt_correction_T_min 0.309
_exptl_absorpt_correction_type multi-scan
_exptl_absorpt_process_details 'SADABS 2007/2'
_exptl_crystal_colour COLOURLESS
_exptl_crystal_density_diffrn 1.529
_exptl_crystal_description BLOCK
_exptl_crystal_F_000 824
_exptl_crystal_size_max 0.61
_exptl_crystal_size_mid 0.35
_exptl_crystal_size_min 0.15
_refine_diff_density_max 1.61
_refine_diff_density_min -2.63
_refine_diff_density_rms 0.12
_refine_ls_extinction_method none
_refine_ls_goodness_of_fit_ref 1.50
_refine_ls_hydrogen_treatment constr
_refine_ls_matrix_type full
_refine_ls_number_parameters 111
_refine_ls_number_reflns 1610
_refine_ls_number_restraints 0
_refine_ls_restrained_S_all 1.50
_refine_ls_R_factor_all 0.0417
_refine_ls_R_factor_gt 0.0412
_refine_ls_shift/su_max 0.000
_refine_ls_shift/su_mean 0.000
_refine_ls_structure_factor_coef Fsqd
_refine_ls_weighting_details 'calc w=1/[\s^2^(Fo^2^)+11.68P] where P=(Fo^2^+2Fc^2^)/3'
_refine_ls_weighting_scheme calc
_refine_ls_wR_factor_gt 0.102
_refine_ls_wR_factor_ref 0.102
_reflns_number_gt 1590
_reflns_number_total 1610
_reflns_threshold_expression >2sigma(I)
_cod_data_source_file c4dt00647j2.cif
_cod_data_source_block 2
_cod_original_cell_volume 1790.6(9)
_cod_database_code 7032738
_nottingham_internal_coll_name OTBALA
_nottingham_internal_coll_number 11746
_nottingham_internal_coll_client TB/DLK
_nottingham_internal_coll_type hemisphere
_nottingham_internal_coll_frame_time 5
_nottingham_internal_coll_frame_width 0.3
_nottingham_internal_coll_frame_method \w
_nottingham_internal_coll_user TB
_nottingham_internal_coll_date 09/08/2012
_nottingham_internal_coll_location NOTTS
_nottingham_internal_process_user TB
_nottingham_internal_process_date 09/08/2012
_nottingham_internal_solution_user TB
_nottingham_internal_solution_date 21/12/2012
_nottingham_internal_refinement_user TB
_nottingham_internal_refinement_date 21/12/2012
_nottingham_internal_validation_user AJB
_nottingham_internal_validation_date 13/2/2013

loop_
_symmetry_equiv_pos_as_xyz
'x, y, z'
'-x+1/2, -y, z+1/2'
'x+1/2, -y+1/2, -z+1/2'
'-x, y+1/2, -z'
'-x, -y, -z'
'x-1/2, y, -z-1/2'
'-x-1/2, y-1/2, z-1/2'
'x, -y-1/2, z'

loop_
_atom_site_label
_atom_site_type_symbol
_atom_site_fract_x
_atom_site_fract_y
_atom_site_fract_z
_atom_site_U_iso_or_equiv
_atom_site_adp_type
_atom_site_occupancy
_atom_site_symmetry_multiplicity
_atom_site_calc_flag
_atom_site_refinement_flags
I1 I 0.22507(6) 0.2500 0.61203(7) 0.02072(19) Uani 1 2 d S
C1 C -0.0263(9) 0.2500 0.5211(8) 0.0124(15) Uani 1 2 d S
C2 C -0.1064(7) 0.29464(18) 0.4857(6) 0.0128(10) Uani 1 1 d .
C3 C -0.2666(7) 0.29361(19) 0.4121(6) 0.0180(11) Uani 1 1 d .
H3 H -0.3218 0.3237 0.3872 0.022 Uiso 1 1 calc R
C4 C -0.3483(10) 0.2500 0.3740(10) 0.0225(18) Uani 1 2 d S
H4 H -0.4575 0.2500 0.3230 0.027 Uiso 1 2 calc SR
C5 C -0.0284(6) 0.34321(18) 0.5235(6) 0.0129(11) Uani 1 1 d .
C6 C -0.0056(7) 0.35869(19) 0.6785(6) 0.0152(11) Uani 1 1 d .
H6 H -0.0357 0.3372 0.7626 0.018 Uiso 1 1 calc R
C7 C 0.0596(6) 0.40433(18) 0.7139(6) 0.0133(11) Uani 1 1 d .
C8 C 0.1066(7) 0.43526(19) 0.5897(7) 0.0182(12) Uani 1 1 d .
H8 H 0.1535 0.4666 0.6127 0.022 Uiso 1 1 calc R
C9 C 0.0860(6) 0.42105(19) 0.4336(6) 0.0147(11) Uani 1 1 d .
C10 C 0.0153(7) 0.37498(19) 0.4027(6) 0.0158(11) Uani 1 1 d .
H10 H -0.0032 0.3653 0.2961 0.019 Uiso 1 1 calc R
C11 C 0.0795(7) 0.42075(19) 0.8838(6) 0.0183(11) Uani 1 1 d .
H11A H 0.2013 0.4192 0.9141 0.027 Uiso 1 1 calc R
H11B H 0.0120 0.3992 0.9529 0.027 Uiso 1 1 calc R
H11C H 0.0382 0.4545 0.8946 0.027 Uiso 1 1 calc R
C12 C 0.1405(8) 0.4540(2) 0.3001(7) 0.0223(12) Uani 1 1 d .
H12A H 0.2390 0.4394 0.2449 0.033 Uiso 1 1 calc R
H12B H 0.1735 0.4861 0.3426 0.033 Uiso 1 1 calc R
H12C H 0.0445 0.4580 0.2258 0.033 Uiso 1 1 calc R

loop_
_atom_site_aniso_label
_atom_site_aniso_U_11
_atom_site_aniso_U_22
_atom_site_aniso_U_33
_atom_site_aniso_U_23
_atom_site_aniso_U_13
_atom_site_aniso_U_12
I1 0.0157(3) 0.0118(3) 0.0346(3) 0.000 -0.0122(2) 0.000
C1 0.016(4) 0.010(4) 0.011(4) 0.000 0.002(3) 0.000
C2 0.019(3) 0.011(3) 0.009(2) 0.002(2) 0.002(2) -0.001(2)
C3 0.017(3) 0.017(3) 0.019(3) 0.004(2) -0.004(2) 0.004(2)
C4 0.013(4) 0.026(4) 0.029(5) 0.000 0.000(3) 0.000
C5 0.012(2) 0.010(2) 0.017(3) -0.001(2) 0.002(2) 0.0020(19)
C6 0.018(3) 0.012(3) 0.016(3) 0.003(2) 0.001(2) 0.000(2)
C7 0.015(3) 0.010(2) 0.014(3) -0.0020(19) -0.001(2) 0.003(2)
C8 0.017(3) 0.010(3) 0.028(3) 0.001(2) 0.001(2) 0.000(2)
C9 0.012(2) 0.013(3) 0.019(3) 0.001(2) 0.005(2) 0.002(2)
C10 0.021(3) 0.015(3) 0.011(3) -0.003(2) 0.002(2) 0.004(2)
C11 0.026(3) 0.012(3) 0.017(3) -0.001(2) -0.002(2) -0.001(2)
C12 0.026(3) 0.018(3) 0.022(3) 0.002(2) 0.006(2) -0.003(2)

loop_
_atom_type_symbol
_atom_type_description
_atom_type_scat_dispersion_real
_atom_type_scat_dispersion_imag
_atom_type_scat_source
C C 0.0033 0.0016 'International Tables Vol C Tables 4.2.6.8 and 6.1.1.4'
H H 0.0000 0.0000 'International Tables Vol C Tables 4.2.6.8 and 6.1.1.4'
I I -0.4742 1.8119 'International Tables Vol C Tables 4.2.6.8 and 6.1.1.4'

loop_
_geom_angle_atom_site_label_1
_geom_angle_atom_site_label_2
_geom_angle_atom_site_label_3
_geom_angle
_geom_angle_site_symmetry_1
_geom_angle_site_symmetry_3
C2 C1 C2 121.0(7) 8_565 .
C2 C1 I1 119.4(3) 8_565 .
C2 C1 I1 119.4(3) . .
C3 C2 C1 118.3(5) . .
C3 C2 C5 118.5(5) . .
C1 C2 C5 123.2(5) . .
C4 C3 C2 122.0(5) . .
C4 C3 H3 119.0 . .
C2 C3 H3 119.0 . .
C3 C4 C3 118.3(7) . 8_565
C3 C4 H4 120.8 . .
C3 C4 H4 120.8 8_565 .
C10 C5 C6 118.3(5) . .
C10 C5 C2 120.0(5) . .
C6 C5 C2 121.6(5) . .
C7 C6 C5 121.8(5) . .
C7 C6 H6 119.1 . .
C5 C6 H6 119.1 . .
C6 C7 C8 118.7(5) . .
C6 C7 C11 120.8(5) . .
C8 C7 C11 120.5(5) . .
C9 C8 C7 121.1(5) . .
C9 C8 H8 119.4 . .
C7 C8 H8 119.4 . .
C8 C9 C10 118.4(5) . .
C8 C9 C12 121.0(5) . .
C10 C9 C12 120.6(5) . .
C5 C10 C9 121.6(5) . .
C5 C10 H10 119.2 . .
C9 C10 H10 119.2 . .
C7 C11 H11A 109.5 . .
C7 C11 H11B 109.5 . .
H11A C11 H11B 109.5 . .
C7 C11 H11C 109.5 . .
H11A C11 H11C 109.5 . .
H11B C11 H11C 109.5 . .
C9 C12 H12A 109.5 . .
C9 C12 H12B 109.5 . .
H12A C12 H12B 109.5 . .
C9 C12 H12C 109.5 . .
H12A C12 H12C 109.5 . .
H12B C12 H12C 109.5 . .

loop_
_geom_bond_atom_site_label_1
_geom_bond_atom_site_label_2
_geom_bond_distance
_geom_bond_site_symmetry_2
I1 C1 2.097(7) .
C1 C2 1.401(6) 8_565
C1 C2 1.401(6) .
C2 C3 1.390(7) .
C2 C5 1.493(7) .
C3 C4 1.387(7) .
C3 H3 0.9500 .
C4 C3 1.387(7) 8_565
C4 H4 0.9500 .
C5 C10 1.382(7) .
C5 C6 1.388(8) .
C6 C7 1.378(7) .
C6 H6 0.9500 .
C7 C8 1.396(7) .
C7 C11 1.512(7) .
C8 C9 1.385(8) .
C8 H8 0.9500 .
C9 C10 1.397(7) .
C9 C12 1.503(7) .
C10 H10 0.9500 .
C11 H11A 0.9800 .
C11 H11B 0.9800 .
C11 H11C 0.9800 .
C12 H12A 0.9800 .
C12 H12B 0.9800 .
C12 H12C 0.9800 .

loop_
_geom_torsion_atom_site_label_1
_geom_torsion_atom_site_label_2
_geom_torsion_atom_site_label_3
_geom_torsion_atom_site_label_4
_geom_torsion
_geom_torsion_site_symmetry_1
_geom_torsion_site_symmetry_4
C2 C1 C2 C3 -1.0(10) 8_565 .
I1 C1 C2 C3 174.2(4) . .
C2 C1 C2 C5 178.9(4) 8_565 .
I1 C1 C2 C5 -6.0(8) . .
C1 C2 C3 C4 0.2(9) . .
C5 C2 C3 C4 -179.6(6) . .
C2 C3 C4 C3 0.5(11) . 8_565
C3 C2 C5 C10 -63.8(7) . .
C1 C2 C5 C10 116.4(6) . .
C3 C2 C5 C6 113.0(6) . .
C1 C2 C5 C6 -66.8(7) . .
C10 C5 C6 C7 -0.3(8) . .
C2 C5 C6 C7 -177.2(5) . .
C5 C6 C7 C8 -1.2(8) . .
C5 C6 C7 C11 178.6(5) . .
C6 C7 C8 C9 1.1(8) . .
C11 C7 C8 C9 -178.8(5) . .
C7 C8 C9 C10 0.6(8) . .
C7 C8 C9 C12 -178.6(5) . .
C6 C5 C10 C9 2.0(8) . .
C2 C5 C10 C9 178.9(5) . .
C8 C9 C10 C5 -2.2(8) . .
C12 C9 C10 C5 177.0(5) . .
